data_7244266
loop_
_publ_author_name
'Bao, Lihong'
'Jones, Leighton O.'
'Garrote Ca\~nas, Ana M.'
'Yan, Yunhan'
'Pask, Christopher M.'
'Hardie, Michaele J.'
'Mosquera, Martin A.'
'Schatz, George C.'
'Sergeeva, Natalia N.'

_publ_section_title
;
 Multipurpose made colorimetric materials for amines, pH change and metal
 ion detection
;
_journal_issue 5
_journal_name_full 'RSC Advances'
_journal_page_first 2684
_journal_page_last 2692
_journal_paper_doi 10.1039/D1RA07811A
_journal_volume 12
_journal_year 2022
_chemical_formula_moiety 'C21 H22 N5, 0.5(C3 H6 O), Cl'
_chemical_formula_sum 'C22.5 H25 Cl N5 O0.5'
_chemical_formula_weight 408.92
_space_group_crystal_system orthorhombic
_space_group_IT_number 29
_space_group_name_Hall 'P 2c -2ac'
_space_group_name_H-M_alt 'P c a 21'
_atom_sites_solution_hydrogens geom
_audit_creation_date 2021-05-26
_audit_creation_method
;
Olex2 1.2
(compiled 2018.05.29 svn.r3508 for OlexSys, GUI svn.r5506)
;
_audit_update_record
;
2021-05-27 deposited with the CCDC.	2022-01-10 downloaded from the CCDC.
;
_cell_angle_alpha 90
_cell_angle_beta 90
_cell_angle_gamma 90
_cell_formula_units_Z 8
_cell_length_a 35.1476(7)
_cell_length_b 7.20907(13)
_cell_length_c 16.4888(3)
_cell_measurement_reflns_used 5318
_cell_measurement_temperature 120.0(2)
_cell_measurement_theta_max 73.5410
_cell_measurement_theta_min 5.0420
_cell_volume 4177.96(14)
_computing_cell_refinement
;
CrysAlisPro, Agilent Technologies,
Version 1.171.37.35 (release 13-08-2014 CrysAlis171 .NET)
(compiled Aug 13 2014,18:06:01)
;
_computing_data_collection
;
CrysAlisPro, Agilent Technologies,
Version 1.171.37.35 (release 13-08-2014 CrysAlis171 .NET)
(compiled Aug 13 2014,18:06:01)
;
_computing_data_reduction
;
CrysAlisPro, Agilent Technologies,
Version 1.171.37.35 (release 13-08-2014 CrysAlis171 .NET)
(compiled Aug 13 2014,18:06:01)
;
_computing_molecular_graphics 'Olex2 (Dolomanov et al., 2009)'
_computing_publication_material 'Olex2 (Dolomanov et al., 2009)'
_computing_structure_refinement 'ShelXL (Sheldrick, 2015)'
_diffrn_ambient_environment N~2~
_diffrn_ambient_temperature 120.0(2)
_diffrn_detector 'CCD plate'
_diffrn_detector_area_resol_mean 5.3095
_diffrn_detector_type Atlas
_diffrn_measured_fraction_theta_full 0.999
_diffrn_measured_fraction_theta_max 0.976
_diffrn_measurement_details
;
#__ type_ start__ end____ width___ exp.time_
  1 omega    2.00   30.00   1.0000   15.0000
omega____ theta____ kappa____ phi______ frames
    -      -38.5000   57.0000  -60.0000 28

#__ type_ start__ end____ width___ exp.time_
  2 omega  -64.00  -25.00   1.0000   15.0000
omega____ theta____ kappa____ phi______ frames
    -      -38.5000   57.0000  -60.0000 39

#__ type_ start__ end____ width___ exp.time_
  3 omega -109.00  -49.00   1.0000   15.0000
omega____ theta____ kappa____ phi______ frames
    -      -38.5000  -37.0000    0.0000 60

#__ type_ start__ end____ width___ exp.time_
  4 omega  -72.00  -13.00   1.0000   15.0000
omega____ theta____ kappa____ phi______ frames
    -      -38.5000  -57.0000   60.0000 59

#__ type_ start__ end____ width___ exp.time_
  5 omega   42.00  121.00   1.0000   60.0000
omega____ theta____ kappa____ phi______ frames
    -      104.9775  -45.0000 -150.0000 79

#__ type_ start__ end____ width___ exp.time_
  6 omega  140.00  173.00   1.0000   60.0000
omega____ theta____ kappa____ phi______ frames
    -      104.9775   45.0000 -150.0000 33

#__ type_ start__ end____ width___ exp.time_
  7 omega   89.00  174.00   1.0000   60.0000
omega____ theta____ kappa____ phi______ frames
    -      104.9775   45.0000   90.0000 85

#__ type_ start__ end____ width___ exp.time_
  8 omega   45.00  111.00   1.0000   60.0000
omega____ theta____ kappa____ phi______ frames
    -      104.9775  -30.0000  120.0000 66
;
_diffrn_measurement_device 'four-circle diffractometer'
_diffrn_measurement_device_type 'SuperNova, Dual, Cu at zero, Atlas'
_diffrn_measurement_method '\w scans'
_diffrn_orient_matrix_UB_11 0.0043035000
_diffrn_orient_matrix_UB_12 -0.1287939000
_diffrn_orient_matrix_UB_13 0.0740034000
_diffrn_orient_matrix_UB_21 0.0359582000
_diffrn_orient_matrix_UB_22 -0.0859685000
_diffrn_orient_matrix_UB_23 -0.0380435000
_diffrn_orient_matrix_UB_31 0.0247000000
_diffrn_orient_matrix_UB_32 0.1472870000
_diffrn_orient_matrix_UB_33 0.0424690000
_diffrn_radiation_monochromator mirror
_diffrn_radiation_probe x-ray
_diffrn_radiation_type CuK\a
_diffrn_radiation_wavelength 1.54184
_diffrn_reflns_av_R_equivalents 0.0282
_diffrn_reflns_av_unetI/netI 0.0439
_diffrn_reflns_Laue_measured_fraction_full 0.999
_diffrn_reflns_Laue_measured_fraction_max 0.976
_diffrn_reflns_limit_h_max 39
_diffrn_reflns_limit_h_min -42
_diffrn_reflns_limit_k_max 8
_diffrn_reflns_limit_k_min -7
_diffrn_reflns_limit_l_max 20
_diffrn_reflns_limit_l_min -16
_diffrn_reflns_number 10775
_diffrn_reflns_point_group_measured_fraction_full 0.784
_diffrn_reflns_point_group_measured_fraction_max 0.755
_diffrn_reflns_theta_full 67.684
_diffrn_reflns_theta_max 73.872
_diffrn_reflns_theta_min 3.676
_diffrn_source 'sealed X-ray tube'
_diffrn_source_type 'SuperNova (Cu) X-ray Source'
_exptl_absorpt_coefficient_mu 1.780
_exptl_absorpt_correction_T_max 0.958
_exptl_absorpt_correction_T_min 0.887
_exptl_absorpt_correction_type gaussian
_exptl_absorpt_process_details
;
CrysAlisPro, Agilent Technologies,
Version 1.171.37.35 (release 13-08-2014 CrysAlis171 .NET)
(compiled Aug 13 2014,18:06:01)
Numerical absorption correction based on gaussian integration over
			a multifaceted crystal model
Empirical absorption correction using spherical harmonics,
 implemented in SCALE3 ABSPACK scaling algorithm.
;
_exptl_crystal_colour orange
_exptl_crystal_colour_primary orange
_exptl_crystal_density_diffrn 1.300
_exptl_crystal_description irregular
_exptl_crystal_F_000 1728
_exptl_crystal_size_max 0.09
_exptl_crystal_size_mid 0.04
_exptl_crystal_size_min 0.03
_refine_diff_density_max 0.302
_refine_diff_density_min -0.255
_refine_diff_density_rms 0.044
_refine_ls_abs_structure_details
;
 Flack x determined using 1751 quotients [(I+)-(I-)]/[(I+)+(I-)]
 (Parsons, Flack and Wagner, Acta Cryst. B69 (2013) 249-259).
;
_refine_ls_abs_structure_Flack 0.006(11)
_refine_ls_extinction_method none
_refine_ls_goodness_of_fit_ref 1.056
_refine_ls_hydrogen_treatment constr
_refine_ls_matrix_type full
_refine_ls_number_parameters 529
_refine_ls_number_reflns 6378
_refine_ls_number_restraints 1
_refine_ls_restrained_S_all 1.056
_refine_ls_R_factor_all 0.0431
_refine_ls_R_factor_gt 0.0379
_refine_ls_shift/su_max 0.000
_refine_ls_shift/su_mean 0.000
_refine_ls_structure_factor_coef Fsqd
_refine_ls_weighting_details 'w=1/[\s^2^(Fo^2^)+(0.0518P)^2^+0.1976P] where P=(Fo^2^+2Fc^2^)/3'
_refine_ls_weighting_scheme calc
_refine_ls_wR_factor_gt 0.0920
_refine_ls_wR_factor_ref 0.0958
_reflns_Friedel_coverage 0.492
_reflns_Friedel_fraction_full 0.551
_reflns_Friedel_fraction_max 0.517
_reflns_number_gt 5835
_reflns_number_total 6378
_reflns_threshold_expression 'I > 2\s(I)'
_cod_data_source_file d1ra07811a2.cif
_cod_data_source_block 1-h
_cod_original_cell_volume 4177.95(13)
_cod_original_formula_sum 'C22.50 H25 Cl N5 O0.50'
_cod_database_code 7244266
_shelx_shelxl_version_number 2014/7
_chemical_oxdiff_formula 'C180 H200 Cl8 N40 O4'
_shelx_space_group_comment
;
The symmetry employed for this shelxl refinement is uniquely defined
by the following loop, which should always be used as a source of
symmetry information in preference to the above space-group names.
They are only intended as comments.
;
_shelx_estimated_absorpt_t_max 0.949
_shelx_estimated_absorpt_t_min 0.856
_reflns_odcompleteness_completeness 99.91
_reflns_odcompleteness_iscentric 1
_reflns_odcompleteness_theta 66.97
_olex2_refinement_description
;
1. Fixed Uiso
 At 1.2 times of:
  All C(H) groups, All N(H) groups
 At 1.5 times of:
  All C(H,H,H) groups
2.a Aromatic/amide H refined with riding coordinates:
 N1(H1), C2(H2), N3(H3), C3(H3A), C4(H4), N5(H5), C9(H9), C10(H10), C11(H11),
 C12(H12), C13(H13), C17(H17), C18(H18), C19(H19), C20(H20), C21(H21), N6(H6),
 N8(H8), N10(H10A), C23(H23), C24(H24), C25(H25), C30(H30), C31(H31), C32(H32),
 C33(H33), C34(H34), C38(H38), C39(H39), C40(H40), C41(H41), C42(H42)
2.b Idealised Me refined as rotating group:
 C7(H7A,H7B,H7C), C15(H15A,H15B,H15C), C28(H28A,H28B,H28C), C36(H36A,H36B,
 H36C), C43(H43A,H43B,H43C), C45(H45A,H45B,H45C)
;
_olex2_submission_special_instructions 'No special instructions were received'

loop_
_space_group_symop_operation_xyz
'x, y, z'
'-x, -y, z+1/2'
'x+1/2, -y, z'
'-x+1/2, y, z+1/2'

loop_
_atom_site_label
_atom_site_type_symbol
_atom_site_fract_x
_atom_site_fract_y
_atom_site_fract_z
_atom_site_U_iso_or_equiv
_atom_site_adp_type
_atom_site_occupancy
_atom_site_site_symmetry_order
_atom_site_calc_flag
_atom_site_refinement_flags_posn
_atom_site_refinement_flags_adp
_atom_site_refinement_flags_occupancy
_atom_site_disorder_assembly
_atom_site_disorder_group
N1 N 0.46903(8) 0.3644(3) 0.61599(16) 0.0222(5) Uani 1 1 d . . . . .
H1 H 0.4502 0.3383 0.5848 0.027 Uiso 1 1 calc R . . . .
C1 C 0.46118(10) 0.4506(4) 0.68673(19) 0.0229(6) Uani 1 1 d . . . . .
N2 N 0.39746(8) 0.4499(3) 0.65012(16) 0.0221(5) Uani 1 1 d . . . . .
C2 C 0.49177(10) 0.4959(5) 0.7369(2) 0.0292(7) Uani 1 1 d . . . . .
H2 H 0.4876 0.5581 0.7855 0.035 Uiso 1 1 calc R . . . .
N3 N 0.36042(8) 0.4863(4) 0.66098(16) 0.0245(5) Uani 1 1 d . . . . .
H3 H 0.3530 0.5363 0.7056 0.029 Uiso 1 1 calc R . . . .
C3 C 0.52810(10) 0.4478(5) 0.7140(2) 0.0306(7) Uani 1 1 d . . . . .
H3A H 0.5484 0.4761 0.7479 0.037 Uiso 1 1 calc R . . . .
N4 N 0.47763(8) 0.2356(3) 0.46618(16) 0.0224(5) Uani 1 1 d . . . . .
C4 C 0.53483(10) 0.3576(5) 0.6410(2) 0.0280(7) Uani 1 1 d . . . . .
H4 H 0.5595 0.3255 0.6261 0.034 Uiso 1 1 calc R . . . .
N5 N 0.47875(8) 0.1584(4) 0.39223(16) 0.0230(5) Uani 1 1 d . . . . .
H5 H 0.4984 0.0966 0.3769 0.028 Uiso 1 1 calc R . . . .
C5 C 0.50427(9) 0.3156(4) 0.59011(19) 0.0235(6) Uani 1 1 d . . . . .
C6 C 0.42165(10) 0.4951(4) 0.70595(19) 0.0239(6) Uani 1 1 d . . . . .
C7 C 0.41346(10) 0.5859(5) 0.7855(2) 0.0309(7) Uani 1 1 d . . . . .
H7A H 0.4256 0.7051 0.7873 0.046 Uiso 1 1 calc GR . . . .
H7B H 0.4231 0.5098 0.8287 0.046 Uiso 1 1 calc GR . . . .
H7C H 0.3865 0.6010 0.7917 0.046 Uiso 1 1 calc GR . . . .
C8 C 0.33383(9) 0.4446(4) 0.60112(19) 0.0224(6) Uani 1 1 d . . . . .
C9 C 0.29582(10) 0.4893(4) 0.6163(2) 0.0266(7) Uani 1 1 d . . . . .
H9 H 0.2890 0.5458 0.6649 0.032 Uiso 1 1 calc R . . . .
C10 C 0.26822(10) 0.4495(5) 0.5589(2) 0.0296(7) Uani 1 1 d . . . . .
H10 H 0.2430 0.4790 0.5696 0.036 Uiso 1 1 calc R . . . .
C11 C 0.27772(10) 0.3659(5) 0.4856(2) 0.0311(7) Uani 1 1 d . . . . .
H11 H 0.2592 0.3401 0.4470 0.037 Uiso 1 1 calc R . . . .
C12 C 0.31550(10) 0.3221(5) 0.4715(2) 0.0304(7) Uani 1 1 d . . . . .
H12 H 0.3222 0.2661 0.4227 0.036 Uiso 1 1 calc R . . . .
C13 C 0.34340(10) 0.3594(4) 0.5279(2) 0.0269(6) Uani 1 1 d . . . . .
H13 H 0.3686 0.3278 0.5173 0.032 Uiso 1 1 calc R . . . .
C14 C 0.50817(10) 0.2303(4) 0.51028(19) 0.0243(6) Uani 1 1 d . . . . .
C15 C 0.54526(10) 0.1466(5) 0.4848(2) 0.0314(7) Uani 1 1 d . . . . .
H15A H 0.5414 0.0194 0.4697 0.047 Uiso 1 1 calc GR . . . .
H15B H 0.5630 0.1527 0.5290 0.047 Uiso 1 1 calc GR . . . .
H15C H 0.5552 0.2140 0.4393 0.047 Uiso 1 1 calc GR . . . .
C16 C 0.44760(9) 0.1794(4) 0.34026(18) 0.0214(6) Uani 1 1 d . . . . .
C17 C 0.41658(9) 0.2900(4) 0.3603(2) 0.0248(6) Uani 1 1 d . . . . .
H17 H 0.4152 0.3456 0.4111 0.030 Uiso 1 1 calc R . . . .
C18 C 0.38768(9) 0.3173(4) 0.3045(2) 0.0287(7) Uani 1 1 d . . . . .
H18 H 0.3669 0.3907 0.3182 0.034 Uiso 1 1 calc R . . . .
C19 C 0.38939(10) 0.2360(5) 0.2280(2) 0.0307(7) Uani 1 1 d . . . . .
H19 H 0.3704 0.2578 0.1900 0.037 Uiso 1 1 calc R . . . .
C20 C 0.41985(11) 0.1221(5) 0.2094(2) 0.0313(7) Uani 1 1 d . . . . .
H20 H 0.4209 0.0652 0.1589 0.038 Uiso 1 1 calc R . . . .
C21 C 0.44896(10) 0.0910(4) 0.2647(2) 0.0256(6) Uani 1 1 d . . . . .
H21 H 0.4691 0.0125 0.2517 0.031 Uiso 1 1 calc R . . . .
N6 N 0.28483(7) 0.9845(3) 0.62903(16) 0.0218(5) Uani 1 1 d . . . . .
H6 H 0.3011 0.9392 0.5955 0.026 Uiso 1 1 calc R . . . .
N7 N 0.26670(8) 0.8679(3) 0.48151(16) 0.0227(5) Uani 1 1 d . . . . .
N8 N 0.26040(8) 0.7876(4) 0.40991(16) 0.0253(6) Uani 1 1 d . . . . .
H8 H 0.2379 0.7502 0.3973 0.030 Uiso 1 1 calc R . . . .
N9 N 0.35888(8) 0.9787(3) 0.65334(16) 0.0228(5) Uani 1 1 d . . . . .
N10 N 0.39658(8) 0.9643(4) 0.65990(17) 0.0253(6) Uani 1 1 d . . . . .
H10A H 0.4078 1.0010 0.7034 0.030 Uiso 1 1 calc R . . . .
C22 C 0.24747(9) 0.9795(4) 0.60733(19) 0.0227(6) Uani 1 1 d . . . . .
C23 C 0.22148(9) 1.0536(4) 0.6619(2) 0.0254(6) Uani 1 1 d . . . . .
H23 H 0.1956 1.0525 0.6499 0.031 Uiso 1 1 calc R . . . .
C24 C 0.23404(10) 1.1291(4) 0.7342(2) 0.0270(7) Uani 1 1 d . . . . .
H24 H 0.2165 1.1795 0.7702 0.032 Uiso 1 1 calc R . . . .
C25 C 0.27236(10) 1.1307(4) 0.7537(2) 0.0268(7) Uani 1 1 d . . . . .
H25 H 0.2806 1.1816 0.8024 0.032 Uiso 1 1 calc R . . . .
C26 C 0.29830(9) 1.0553(4) 0.69948(19) 0.0217(6) Uani 1 1 d . . . . .
C27 C 0.23791(9) 0.8962(4) 0.5296(2) 0.0241(6) Uani 1 1 d . . . . .
C28 C 0.19759(10) 0.8460(5) 0.5096(2) 0.0329(8) Uani 1 1 d . . . . .
H28A H 0.1888 0.9219 0.4657 0.049 Uiso 1 1 calc GR . . . .
H28B H 0.1818 0.8661 0.5564 0.049 Uiso 1 1 calc GR . . . .
H28C H 0.1964 0.7178 0.4941 0.049 Uiso 1 1 calc GR . . . .
C29 C 0.29067(9) 0.7644(4) 0.35517(19) 0.0234(6) Uani 1 1 d . . . . .
C30 C 0.32536(10) 0.8538(4) 0.3662(2) 0.0283(7) Uani 1 1 d . . . . .
H30 H 0.3296 0.9257 0.4122 0.034 Uiso 1 1 calc R . . . .
C31 C 0.35377(10) 0.8346(5) 0.3078(2) 0.0308(7) Uani 1 1 d . . . . .
H31 H 0.3771 0.8931 0.3153 0.037 Uiso 1 1 calc R . . . .
C32 C 0.34763(11) 0.7295(5) 0.2386(2) 0.0329(7) Uani 1 1 d . . . . .
H32 H 0.3664 0.7204 0.1990 0.040 Uiso 1 1 calc R . . . .
C33 C 0.31328(11) 0.6381(5) 0.2294(2) 0.0333(8) Uani 1 1 d . . . . .
H33 H 0.3093 0.5646 0.1838 0.040 Uiso 1 1 calc R . . . .
C34 C 0.28478(10) 0.6543(4) 0.2868(2) 0.0279(7) Uani 1 1 d . . . . .
H34 H 0.2618 0.5921 0.2798 0.034 Uiso 1 1 calc R . . . .
C35 C 0.33947(10) 1.0458(4) 0.71357(19) 0.0238(6) Uani 1 1 d . . . . .
C36 C 0.35494(10) 1.1070(5) 0.7939(2) 0.0325(7) Uani 1 1 d . . . . .
H36A H 0.3489 1.0159 0.8344 0.049 Uiso 1 1 calc GR . . . .
H36B H 0.3438 1.2237 0.8086 0.049 Uiso 1 1 calc GR . . . .
H36C H 0.3821 1.1206 0.7901 0.049 Uiso 1 1 calc GR . . . .
C37 C 0.41810(10) 0.8896(4) 0.5962(2) 0.0235(6) Uani 1 1 d . . . . .
C38 C 0.45730(10) 0.8729(4) 0.6081(2) 0.0296(7) Uani 1 1 d . . . . .
H38 H 0.4683 0.9136 0.6562 0.036 Uiso 1 1 calc R . . . .
C39 C 0.47980(10) 0.7956(5) 0.5480(2) 0.0342(8) Uani 1 1 d . . . . .
H39 H 0.5059 0.7836 0.5564 0.041 Uiso 1 1 calc R . . . .
C40 C 0.46410(12) 0.7360(5) 0.4756(2) 0.0394(9) Uani 1 1 d . . . . .
H40 H 0.4794 0.6863 0.4350 0.047 Uiso 1 1 calc R . . . .
C41 C 0.42504(12) 0.7519(5) 0.4647(2) 0.0365(8) Uani 1 1 d . . . . .
H41 H 0.4142 0.7108 0.4165 0.044 Uiso 1 1 calc R . . . .
C42 C 0.40183(10) 0.8281(4) 0.5243(2) 0.0301(7) Uani 1 1 d . . . . .
H42 H 0.3757 0.8377 0.5162 0.036 Uiso 1 1 calc R . . . .
O1 O 0.12105(8) 0.5853(4) 0.55536(19) 0.0471(7) Uani 1 1 d . . . . .
C43 C 0.15766(14) 0.3313(6) 0.5099(3) 0.0509(11) Uani 1 1 d . . . . .
H43A H 0.1691 0.3665 0.4592 0.076 Uiso 1 1 calc GR . . . .
H43B H 0.1526 0.2005 0.5096 0.076 Uiso 1 1 calc GR . . . .
H43C H 0.1747 0.3604 0.5535 0.076 Uiso 1 1 calc GR . . . .
C44 C 0.12147(12) 0.4344(5) 0.5211(2) 0.0372(8) Uani 1 1 d . . . . .
C45 C 0.08579(13) 0.3473(6) 0.4900(3) 0.0435(9) Uani 1 1 d . . . . .
H45A H 0.0782 0.2490 0.5257 0.065 Uiso 1 1 calc GR . . . .
H45B H 0.0902 0.2979 0.4367 0.065 Uiso 1 1 calc GR . . . .
H45C H 0.0660 0.4390 0.4874 0.065 Uiso 1 1 calc GR . . . .
Cl1 Cl 0.18678(3) 0.59116(15) 0.32828(5) 0.0417(2) Uani 1 1 d . . . . .
Cl2 Cl 0.54365(2) -0.08776(11) 0.30404(5) 0.03068(18) Uani 1 1 d . . . . .

loop_
_atom_site_aniso_label
_atom_site_aniso_U_11
_atom_site_aniso_U_22
_atom_site_aniso_U_33
_atom_site_aniso_U_23
_atom_site_aniso_U_13
_atom_site_aniso_U_12
N1 0.0282(13) 0.0209(11) 0.0174(12) 0.0018(10) -0.0039(11) -0.0043(10)
C1 0.0321(16) 0.0178(13) 0.0189(14) 0.0021(11) -0.0028(13) -0.0059(12)
N2 0.0286(13) 0.0191(11) 0.0185(12) 0.0029(10) 0.0005(11) -0.0012(10)
C2 0.0361(18) 0.0276(14) 0.0238(16) -0.0028(13) -0.0041(15) -0.0062(13)
N3 0.0295(13) 0.0262(12) 0.0179(12) -0.0036(11) 0.0013(12) 0.0039(11)
C3 0.0307(17) 0.0334(16) 0.0277(17) -0.0019(14) -0.0069(15) -0.0077(14)
N4 0.0273(14) 0.0210(11) 0.0188(12) 0.0025(10) 0.0002(11) -0.0004(10)
C4 0.0278(16) 0.0297(15) 0.0265(16) 0.0011(13) -0.0022(14) -0.0030(12)
N5 0.0252(14) 0.0259(12) 0.0181(12) -0.0013(10) 0.0007(11) 0.0057(10)
C5 0.0267(16) 0.0224(13) 0.0212(14) 0.0030(12) 0.0003(13) -0.0014(12)
C6 0.0316(17) 0.0206(13) 0.0197(14) 0.0009(12) 0.0001(14) -0.0025(12)
C7 0.0344(17) 0.0358(16) 0.0226(17) -0.0039(14) -0.0011(14) -0.0041(14)
C8 0.0296(15) 0.0191(12) 0.0186(14) 0.0028(11) -0.0002(13) -0.0003(12)
C9 0.0302(16) 0.0264(14) 0.0232(16) 0.0025(13) 0.0001(14) 0.0036(12)
C10 0.0260(16) 0.0286(16) 0.0342(18) 0.0071(14) 0.0013(14) 0.0043(12)
C11 0.0347(19) 0.0287(15) 0.0297(17) 0.0047(14) -0.0079(15) -0.0061(14)
C12 0.0381(19) 0.0312(16) 0.0218(16) -0.0017(14) -0.0007(14) -0.0043(14)
C13 0.0276(16) 0.0300(15) 0.0232(15) -0.0007(14) 0.0027(14) -0.0011(12)
C14 0.0281(16) 0.0233(13) 0.0214(14) 0.0005(12) -0.0002(13) -0.0007(12)
C15 0.0292(17) 0.0375(17) 0.0275(17) -0.0042(14) -0.0031(15) 0.0057(14)
C16 0.0244(14) 0.0218(13) 0.0179(14) 0.0037(12) 0.0019(12) -0.0012(11)
C17 0.0284(16) 0.0253(14) 0.0206(13) 0.0042(12) 0.0023(14) 0.0017(12)
C18 0.0246(14) 0.0308(15) 0.0308(16) 0.0091(14) 0.0016(15) 0.0007(12)
C19 0.0302(17) 0.0389(17) 0.0230(16) 0.0090(14) -0.0056(14) -0.0069(14)
C20 0.041(2) 0.0343(16) 0.0187(14) -0.0005(13) 0.0003(14) -0.0075(15)
C21 0.0288(16) 0.0267(14) 0.0213(15) -0.0010(13) 0.0028(13) -0.0018(12)
N6 0.0215(12) 0.0235(12) 0.0204(13) 0.0002(10) 0.0013(10) -0.0010(10)
N7 0.0290(14) 0.0200(11) 0.0191(12) -0.0009(10) -0.0011(11) -0.0028(10)
N8 0.0287(14) 0.0268(12) 0.0203(12) -0.0033(11) -0.0021(11) -0.0035(11)
N9 0.0263(12) 0.0207(11) 0.0214(12) 0.0021(10) 0.0015(11) 0.0008(10)
N10 0.0232(13) 0.0293(13) 0.0232(13) -0.0027(11) -0.0015(12) 0.0006(10)
C22 0.0270(15) 0.0194(13) 0.0216(14) 0.0021(11) 0.0012(13) -0.0030(12)
C23 0.0228(15) 0.0242(14) 0.0294(17) 0.0011(13) 0.0023(14) -0.0027(11)
C24 0.0297(16) 0.0267(14) 0.0246(15) -0.0020(13) 0.0073(14) -0.0001(13)
C25 0.0321(17) 0.0261(15) 0.0221(15) -0.0016(12) 0.0043(14) -0.0040(13)
C26 0.0266(15) 0.0197(13) 0.0186(14) 0.0012(12) -0.0011(13) -0.0007(11)
C27 0.0273(15) 0.0219(13) 0.0231(14) 0.0001(12) -0.0009(13) -0.0024(11)
C28 0.0294(18) 0.0396(18) 0.0296(18) -0.0074(15) -0.0036(15) -0.0023(14)
C29 0.0317(16) 0.0203(13) 0.0183(14) 0.0018(11) -0.0022(13) 0.0022(12)
C30 0.0348(17) 0.0249(14) 0.0250(16) 0.0021(13) -0.0027(15) -0.0025(13)
C31 0.0317(16) 0.0295(15) 0.0312(17) 0.0051(14) -0.0016(16) -0.0002(12)
C32 0.0377(19) 0.0344(17) 0.0266(16) 0.0063(14) 0.0056(16) 0.0088(15)
C33 0.044(2) 0.0325(16) 0.0237(16) -0.0035(14) -0.0018(16) 0.0083(15)
C34 0.0334(17) 0.0265(14) 0.0239(16) -0.0017(13) -0.0055(14) 0.0024(13)
C35 0.0286(16) 0.0210(13) 0.0218(15) 0.0005(12) 0.0000(13) -0.0022(12)
C36 0.0315(16) 0.0401(17) 0.0258(16) -0.0080(15) -0.0024(15) 0.0006(14)
C37 0.0299(16) 0.0175(12) 0.0230(15) 0.0047(12) 0.0044(13) 0.0029(11)
C38 0.0292(17) 0.0234(14) 0.0362(18) 0.0043(13) -0.0011(15) 0.0002(13)
C39 0.0300(17) 0.0280(15) 0.045(2) 0.0086(16) 0.0078(16) 0.0063(13)
C40 0.050(2) 0.0294(16) 0.039(2) 0.0057(16) 0.0150(18) 0.0131(16)
C41 0.053(2) 0.0304(16) 0.0266(17) -0.0014(14) 0.0034(17) 0.0098(16)
C42 0.0363(18) 0.0273(14) 0.0268(16) 0.0001(13) -0.0020(15) 0.0061(13)
O1 0.0443(16) 0.0466(16) 0.0505(17) -0.0125(14) 0.0044(14) -0.0078(13)
C43 0.056(3) 0.048(2) 0.048(2) -0.003(2) -0.002(2) 0.009(2)
C44 0.048(2) 0.0397(19) 0.0241(17) -0.0002(15) 0.0021(17) -0.0105(16)
C45 0.051(2) 0.046(2) 0.0332(19) 0.0014(17) -0.0027(19) -0.0144(19)
Cl1 0.0335(4) 0.0611(5) 0.0305(4) -0.0157(4) -0.0045(4) -0.0111(4)
Cl2 0.0295(4) 0.0309(3) 0.0317(4) -0.0046(3) 0.0100(3) 0.0012(3)

loop_
_atom_type_symbol
_atom_type_description
_atom_type_scat_dispersion_real
_atom_type_scat_dispersion_imag
_atom_type_scat_source
C C 0.0181 0.0091 'International Tables Vol C Tables 4.2.6.8 and 6.1.1.4'
H H 0.0000 0.0000 'International Tables Vol C Tables 4.2.6.8 and 6.1.1.4'
Cl Cl 0.3639 0.7018 'International Tables Vol C Tables 4.2.6.8 and 6.1.1.4'
N N 0.0311 0.0180 'International Tables Vol C Tables 4.2.6.8 and 6.1.1.4'
O O 0.0492 0.0322 'International Tables Vol C Tables 4.2.6.8 and 6.1.1.4'

loop_
_exptl_crystal_face_index_h
_exptl_crystal_face_index_k
_exptl_crystal_face_index_l
_exptl_crystal_face_perp_dist
_exptl_oxdiff_crystal_face_indexfrac_h
_exptl_oxdiff_crystal_face_indexfrac_k
_exptl_oxdiff_crystal_face_indexfrac_l
_exptl_oxdiff_crystal_face_x
_exptl_oxdiff_crystal_face_y
_exptl_oxdiff_crystal_face_z
5 2 9 0.0140 4.9835 2.0053 8.9997 0.4292 -0.3356 0.8007
-21 0 4 0.0347 -20.9967 -0.0043 4.0004 0.2062 -0.9068 -0.3494
22 1 -3 0.0059 21.9912 1.0049 -3.0021 -0.2570 0.8186 0.5637
1 -4 -3 0.0309 1.0200 -4.0004 -2.9924 0.2982 0.4944 -0.6911
-4 4 4 0.0395 -4.0198 4.0000 3.9927 -0.2370 -0.6403 0.6594
-19 -1 -6 0.0183 -18.9861 -1.0082 -6.0015 -0.3960 -0.3677 -0.8723
10 -2 9 0.0308 10.0004 -1.9925 9.0088 0.9663 0.1882 0.3361
2 3 -8 0.0386 1.9910 2.9963 -8.0098 -0.9701 0.1187 0.1503
-18 2 5 0.0279 -18.0073 1.9967 4.9966 0.0351 -1.0093 0.0615
-15 -2 6 0.0396 -14.9905 -2.0013 6.0060 0.6377 -0.5955 -0.4100
10 -2 -8 0.0073 10.0116 -2.0004 -7.9984 -0.2912 0.8363 -0.3870

loop_
_geom_angle_atom_site_label_1
_geom_angle_atom_site_label_2
_geom_angle_atom_site_label_3
_geom_angle
_geom_angle_site_symmetry_1
_geom_angle_site_symmetry_3
_geom_angle_publ_flag
C1 N1 H1 117.4 . . ?
C1 N1 C5 125.3(3) . . ?
C5 N1 H1 117.4 . . ?
N1 C1 C2 117.5(3) . . ?
N1 C1 C6 118.9(3) . . ?
C2 C1 C6 123.6(3) . . ?
C6 N2 N3 119.6(3) . . ?
C1 C2 H2 120.2 . . ?
C3 C2 C1 119.6(3) . . ?
C3 C2 H2 120.2 . . ?
N2 N3 H3 119.5 . . ?
N2 N3 C8 121.0(3) . . ?
C8 N3 H3 119.5 . . ?
C2 C3 H3A 119.6 . . ?
C2 C3 C4 120.9(3) . . ?
C4 C3 H3A 119.6 . . ?
C14 N4 N5 118.2(3) . . ?
C3 C4 H4 120.3 . . ?
C3 C4 C5 119.4(3) . . ?
C5 C4 H4 120.3 . . ?
N4 N5 H5 120.4 . . ?
N4 N5 C16 119.3(3) . . ?
C16 N5 H5 120.4 . . ?
N1 C5 C4 117.2(3) . . ?
N1 C5 C14 118.6(3) . . ?
C4 C5 C14 124.1(3) . . ?
C1 C6 C7 118.0(3) . . ?
N2 C6 C1 114.5(3) . . ?
N2 C6 C7 127.5(3) . . ?
C6 C7 H7A 109.5 . . ?
C6 C7 H7B 109.5 . . ?
C6 C7 H7C 109.5 . . ?
H7A C7 H7B 109.5 . . ?
H7A C7 H7C 109.5 . . ?
H7B C7 H7C 109.5 . . ?
N3 C8 C9 117.7(3) . . ?
N3 C8 C13 123.1(3) . . ?
C13 C8 C9 119.1(3) . . ?
C8 C9 H9 120.0 . . ?
C10 C9 C8 120.0(3) . . ?
C10 C9 H9 120.0 . . ?
C9 C10 H10 119.5 . . ?
C9 C10 C11 121.0(3) . . ?
C11 C10 H10 119.5 . . ?
C10 C11 H11 120.8 . . ?
C12 C11 C10 118.4(3) . . ?
C12 C11 H11 120.8 . . ?
C11 C12 H12 119.2 . . ?
C13 C12 C11 121.6(3) . . ?
C13 C12 H12 119.2 . . ?
C8 C13 H13 120.1 . . ?
C12 C13 C8 119.9(3) . . ?
C12 C13 H13 120.1 . . ?
N4 C14 C5 114.5(3) . . ?
N4 C14 C15 125.1(3) . . ?
C5 C14 C15 120.3(3) . . ?
C14 C15 H15A 109.5 . . ?
C14 C15 H15B 109.5 . . ?
C14 C15 H15C 109.5 . . ?
H15A C15 H15B 109.5 . . ?
H15A C15 H15C 109.5 . . ?
H15B C15 H15C 109.5 . . ?
N5 C16 C21 118.0(3) . . ?
C17 C16 N5 122.0(3) . . ?
C17 C16 C21 120.0(3) . . ?
C16 C17 H17 120.1 . . ?
C18 C17 C16 119.9(3) . . ?
C18 C17 H17 120.1 . . ?
C17 C18 H18 119.7 . . ?
C17 C18 C19 120.7(3) . . ?
C19 C18 H18 119.7 . . ?
C18 C19 H19 120.5 . . ?
C20 C19 C18 119.0(3) . . ?
C20 C19 H19 120.5 . . ?
C19 C20 H20 119.3 . . ?
C19 C20 C21 121.4(3) . . ?
C21 C20 H20 119.3 . . ?
C16 C21 H21 120.5 . . ?
C20 C21 C16 119.0(3) . . ?
C20 C21 H21 120.5 . . ?
C22 N6 H6 117.5 . . ?
C26 N6 H6 117.5 . . ?
C26 N6 C22 124.9(3) . . ?
C27 N7 N8 118.6(3) . . ?
N7 N8 H8 120.2 . . ?
N7 N8 C29 119.6(3) . . ?
C29 N8 H8 120.2 . . ?
C35 N9 N10 119.3(3) . . ?
N9 N10 H10A 119.8 . . ?
N9 N10 C37 120.3(3) . . ?
C37 N10 H10A 119.8 . . ?
N6 C22 C23 117.0(3) . . ?
N6 C22 C27 117.7(3) . . ?
C23 C22 C27 125.3(3) . . ?
C22 C23 H23 120.0 . . ?
C24 C23 C22 120.0(3) . . ?
C24 C23 H23 120.0 . . ?
C23 C24 H24 119.5 . . ?
C23 C24 C25 120.9(3) . . ?
C25 C24 H24 119.5 . . ?
C24 C25 H25 120.4 . . ?
C24 C25 C26 119.1(3) . . ?
C26 C25 H25 120.4 . . ?
N6 C26 C25 118.1(3) . . ?
N6 C26 C35 117.6(3) . . ?
C25 C26 C35 124.4(3) . . ?
N7 C27 C22 115.0(3) . . ?
N7 C27 C28 124.3(3) . . ?
C22 C27 C28 120.7(3) . . ?
C27 C28 H28A 109.5 . . ?
C27 C28 H28B 109.5 . . ?
C27 C28 H28C 109.5 . . ?
H28A C28 H28B 109.5 . . ?
H28A C28 H28C 109.5 . . ?
H28B C28 H28C 109.5 . . ?
C30 C29 N8 121.6(3) . . ?
C30 C29 C34 120.0(3) . . ?
C34 C29 N8 118.3(3) . . ?
C29 C30 H30 120.3 . . ?
C29 C30 C31 119.4(3) . . ?
C31 C30 H30 120.3 . . ?
C30 C31 H31 119.6 . . ?
C32 C31 C30 120.7(3) . . ?
C32 C31 H31 119.6 . . ?
C31 C32 H32 120.4 . . ?
C33 C32 C31 119.1(3) . . ?
C33 C32 H32 120.4 . . ?
C32 C33 H33 119.5 . . ?
C34 C33 C32 121.1(3) . . ?
C34 C33 H33 119.5 . . ?
C29 C34 H34 120.2 . . ?
C33 C34 C29 119.6(3) . . ?
C33 C34 H34 120.2 . . ?
N9 C35 C26 114.5(3) . . ?
N9 C35 C36 126.5(3) . . ?
C26 C35 C36 119.0(3) . . ?
C35 C36 H36A 109.5 . . ?
C35 C36 H36B 109.5 . . ?
C35 C36 H36C 109.5 . . ?
H36A C36 H36B 109.5 . . ?
H36A C36 H36C 109.5 . . ?
H36B C36 H36C 109.5 . . ?
C38 C37 N10 117.3(3) . . ?
C42 C37 N10 122.7(3) . . ?
C42 C37 C38 119.9(3) . . ?
C37 C38 H38 120.1 . . ?
C39 C38 C37 119.8(3) . . ?
C39 C38 H38 120.1 . . ?
C38 C39 H39 119.5 . . ?
C40 C39 C38 121.0(3) . . ?
C40 C39 H39 119.5 . . ?
C39 C40 H40 120.6 . . ?
C39 C40 C41 118.7(3) . . ?
C41 C40 H40 120.6 . . ?
C40 C41 H41 119.3 . . ?
C40 C41 C42 121.4(4) . . ?
C42 C41 H41 119.3 . . ?
C37 C42 C41 119.2(3) . . ?
C37 C42 H42 120.4 . . ?
C41 C42 H42 120.4 . . ?
H43A C43 H43B 109.5 . . ?
H43A C43 H43C 109.5 . . ?
H43B C43 H43C 109.5 . . ?
C44 C43 H43A 109.5 . . ?
C44 C43 H43B 109.5 . . ?
C44 C43 H43C 109.5 . . ?
O1 C44 C43 120.8(4) . . ?
O1 C44 C45 121.4(4) . . ?
C43 C44 C45 117.8(4) . . ?
C44 C45 H45A 109.5 . . ?
C44 C45 H45B 109.5 . . ?
C44 C45 H45C 109.5 . . ?
H45A C45 H45B 109.5 . . ?
H45A C45 H45C 109.5 . . ?
H45B C45 H45C 109.5 . . ?

loop_
_geom_bond_atom_site_label_1
_geom_bond_atom_site_label_2
_geom_bond_distance
_geom_bond_site_symmetry_2
_geom_bond_publ_flag
N1 H1 0.8600 . ?
N1 C1 1.350(4) . ?
N1 C5 1.356(4) . ?
C1 C2 1.395(5) . ?
C1 C6 1.461(5) . ?
N2 N3 1.340(4) . ?
N2 C6 1.295(4) . ?
C2 H2 0.9300 . ?
C2 C3 1.376(5) . ?
N3 H3 0.8600 . ?
N3 C8 1.392(4) . ?
C3 H3A 0.9300 . ?
C3 C4 1.389(5) . ?
N4 N5 1.341(4) . ?
N4 C14 1.297(4) . ?
C4 H4 0.9300 . ?
C4 C5 1.396(5) . ?
N5 H5 0.8600 . ?
N5 C16 1.399(4) . ?
C5 C14 1.459(5) . ?
C6 C7 1.494(4) . ?
C7 H7A 0.9600 . ?
C7 H7B 0.9600 . ?
C7 H7C 0.9600 . ?
C8 C9 1.397(5) . ?
C8 C13 1.395(5) . ?
C9 H9 0.9300 . ?
C9 C10 1.384(5) . ?
C10 H10 0.9300 . ?
C10 C11 1.392(5) . ?
C11 H11 0.9300 . ?
C11 C12 1.385(5) . ?
C12 H12 0.9300 . ?
C12 C13 1.379(5) . ?
C13 H13 0.9300 . ?
C14 C15 1.496(5) . ?
C15 H15A 0.9600 . ?
C15 H15B 0.9600 . ?
C15 H15C 0.9600 . ?
C16 C17 1.390(4) . ?
C16 C21 1.400(4) . ?
C17 H17 0.9300 . ?
C17 C18 1.385(5) . ?
C18 H18 0.9300 . ?
C18 C19 1.391(5) . ?
C19 H19 0.9300 . ?
C19 C20 1.383(5) . ?
C20 H20 0.9300 . ?
C20 C21 1.388(5) . ?
C21 H21 0.9300 . ?
N6 H6 0.8600 . ?
N6 C22 1.362(4) . ?
N6 C26 1.354(4) . ?
N7 N8 1.333(4) . ?
N7 C27 1.301(4) . ?
N8 H8 0.8600 . ?
N8 C29 1.405(4) . ?
N9 N10 1.333(4) . ?
N9 C35 1.299(4) . ?
N10 H10A 0.8600 . ?
N10 C37 1.403(4) . ?
C22 C23 1.389(5) . ?
C22 C27 1.455(4) . ?
C23 H23 0.9300 . ?
C23 C24 1.382(5) . ?
C24 H24 0.9300 . ?
C24 C25 1.385(5) . ?
C25 H25 0.9300 . ?
C25 C26 1.387(5) . ?
C26 C35 1.467(5) . ?
C27 C28 1.499(5) . ?
C28 H28A 0.9600 . ?
C28 H28B 0.9600 . ?
C28 H28C 0.9600 . ?
C29 C30 1.391(5) . ?
C29 C34 1.395(4) . ?
C30 H30 0.9300 . ?
C30 C31 1.394(5) . ?
C31 H31 0.9300 . ?
C31 C32 1.386(5) . ?
C32 H32 0.9300 . ?
C32 C33 1.384(6) . ?
C33 H33 0.9300 . ?
C33 C34 1.383(5) . ?
C34 H34 0.9300 . ?
C35 C36 1.498(5) . ?
C36 H36A 0.9600 . ?
C36 H36B 0.9600 . ?
C36 H36C 0.9600 . ?
C37 C38 1.397(5) . ?
C37 C42 1.388(5) . ?
C38 H38 0.9300 . ?
C38 C39 1.385(5) . ?
C39 H39 0.9300 . ?
C39 C40 1.383(6) . ?
C40 H40 0.9300 . ?
C40 C41 1.389(6) . ?
C41 H41 0.9300 . ?
C41 C42 1.391(5) . ?
C42 H42 0.9300 . ?
O1 C44 1.227(5) . ?
C43 H43A 0.9600 . ?
C43 H43B 0.9600 . ?
C43 H43C 0.9600 . ?
C43 C44 1.485(6) . ?
C44 C45 1.493(6) . ?
C45 H45A 0.9600 . ?
C45 H45B 0.9600 . ?
C45 H45C 0.9600 . ?

loop_
_geom_torsion_atom_site_label_1
_geom_torsion_atom_site_label_2
_geom_torsion_atom_site_label_3
_geom_torsion_atom_site_label_4
_geom_torsion
_geom_torsion_site_symmetry_1
_geom_torsion_site_symmetry_2
_geom_torsion_site_symmetry_3
_geom_torsion_site_symmetry_4
_geom_torsion_publ_flag
N1 C1 C2 C3 -1.6(5) . . . . ?
N1 C1 C6 N2 -1.8(4) . . . . ?
N1 C1 C6 C7 178.4(3) . . . . ?
N1 C5 C14 N4 10.2(4) . . . . ?
N1 C5 C14 C15 -170.1(3) . . . . ?
C1 N1 C5 C4 0.2(4) . . . . ?
C1 N1 C5 C14 -177.3(3) . . . . ?
C1 C2 C3 C4 1.1(5) . . . . ?
N2 N3 C8 C9 -179.0(3) . . . . ?
N2 N3 C8 C13 1.7(4) . . . . ?
C2 C1 C6 N2 176.8(3) . . . . ?
C2 C1 C6 C7 -3.0(4) . . . . ?
C2 C3 C4 C5 0.1(5) . . . . ?
N3 N2 C6 C1 -179.2(3) . . . . ?
N3 N2 C6 C7 0.6(5) . . . . ?
N3 C8 C9 C10 -179.5(3) . . . . ?
N3 C8 C13 C12 179.9(3) . . . . ?
C3 C4 C5 N1 -0.8(5) . . . . ?
C3 C4 C5 C14 176.6(3) . . . . ?
N4 N5 C16 C17 5.1(4) . . . . ?
N4 N5 C16 C21 -177.5(3) . . . . ?
C4 C5 C14 N4 -167.1(3) . . . . ?
C4 C5 C14 C15 12.6(5) . . . . ?
N5 N4 C14 C5 -179.3(3) . . . . ?
N5 N4 C14 C15 1.0(5) . . . . ?
N5 C16 C17 C18 175.3(3) . . . . ?
N5 C16 C21 C20 -174.7(3) . . . . ?
C5 N1 C1 C2 1.0(4) . . . . ?
C5 N1 C1 C6 179.7(3) . . . . ?
C6 C1 C2 C3 179.8(3) . . . . ?
C6 N2 N3 C8 178.1(3) . . . . ?
C8 C9 C10 C11 -0.4(5) . . . . ?
C9 C8 C13 C12 0.6(5) . . . . ?
C9 C10 C11 C12 0.5(5) . . . . ?
C10 C11 C12 C13 0.0(5) . . . . ?
C11 C12 C13 C8 -0.5(5) . . . . ?
C13 C8 C9 C10 -0.2(5) . . . . ?
C14 N4 N5 C16 -173.3(3) . . . . ?
C16 C17 C18 C19 -0.4(5) . . . . ?
C17 C16 C21 C20 2.8(5) . . . . ?
C17 C18 C19 C20 2.1(5) . . . . ?
C18 C19 C20 C21 -1.4(5) . . . . ?
C19 C20 C21 C16 -1.0(5) . . . . ?
C21 C16 C17 C18 -2.1(4) . . . . ?
N6 C22 C23 C24 0.5(4) . . . . ?
N6 C22 C27 N7 -13.1(4) . . . . ?
N6 C22 C27 C28 165.9(3) . . . . ?
N6 C26 C35 N9 3.9(4) . . . . ?
N6 C26 C35 C36 -174.5(3) . . . . ?
N7 N8 C29 C30 -12.6(4) . . . . ?
N7 N8 C29 C34 169.8(3) . . . . ?
N8 N7 C27 C22 178.3(3) . . . . ?
N8 N7 C27 C28 -0.6(5) . . . . ?
N8 C29 C30 C31 -176.4(3) . . . . ?
N8 C29 C34 C33 176.1(3) . . . . ?
N9 N10 C37 C38 -178.0(3) . . . . ?
N9 N10 C37 C42 0.1(4) . . . . ?
N10 N9 C35 C26 179.9(3) . . . . ?
N10 N9 C35 C36 -1.8(5) . . . . ?
N10 C37 C38 C39 178.3(3) . . . . ?
N10 C37 C42 C41 -178.6(3) . . . . ?
C22 N6 C26 C25 -0.7(4) . . . . ?
C22 N6 C26 C35 178.8(3) . . . . ?
C22 C23 C24 C25 -0.6(5) . . . . ?
C23 C22 C27 N7 167.5(3) . . . . ?
C23 C22 C27 C28 -13.6(5) . . . . ?
C23 C24 C25 C26 0.1(5) . . . . ?
C24 C25 C26 N6 0.6(4) . . . . ?
C24 C25 C26 C35 -178.9(3) . . . . ?
C25 C26 C35 N9 -176.6(3) . . . . ?
C25 C26 C35 C36 5.0(5) . . . . ?
C26 N6 C22 C23 0.2(4) . . . . ?
C26 N6 C22 C27 -179.3(3) . . . . ?
C27 N7 N8 C29 176.6(3) . . . . ?
C27 C22 C23 C24 179.9(3) . . . . ?
C29 C30 C31 C32 0.7(5) . . . . ?
C30 C29 C34 C33 -1.5(5) . . . . ?
C30 C31 C32 C33 -2.1(5) . . . . ?
C31 C32 C33 C34 1.8(5) . . . . ?
C32 C33 C34 C29 0.0(5) . . . . ?
C34 C29 C30 C31 1.1(5) . . . . ?
C35 N9 N10 C37 179.0(3) . . . . ?
C37 C38 C39 C40 0.6(5) . . . . ?
C38 C37 C42 C41 -0.6(5) . . . . ?
C38 C39 C40 C41 -1.2(5) . . . . ?
C39 C40 C41 C42 0.8(5) . . . . ?
C40 C41 C42 C37 0.1(5) . . . . ?
C42 C37 C38 C39 0.3(5) . . . . ?
